data_4329061
loop_
_publ_author_name
'Timothy R. Cook'
'Brian D. McCarthy'
'Daniel A. Lutterman'
'Daniel G. Nocera'

_publ_section_title
;
 Halogen Oxidation and Halogen Photoelimination Chemistry of a
 Platinum-Rhodium Heterobimetallic Core
;
_journal_name_full 'Inorganic Chemistry'
_journal_page_first 5152
_journal_page_last 5163
_journal_paper_doi 10.1021/ic300004x
_journal_volume 51
_journal_year 2012
_chemical_formula_sum 'C23.75 H31.5 Br5 Cl1.5 F24 N3 O8 P4 Pt Rh'
_chemical_formula_weight 1817.62
_chemical_name_common PtRh(tfepma)(tBuNC)Br5
_chemical_name_systematic
; 
 ? 
;
_space_group_IT_number 2
_symmetry_cell_setting triclinic
_symmetry_space_group_name_Hall '-P 1'
_symmetry_space_group_name_H-M 'P -1'
_atom_sites_solution_hydrogens geom
_atom_sites_solution_primary direct
_atom_sites_solution_secondary difmap
_audit_creation_method SHELXL-97
_cell_angle_alpha 109.141(4)
_cell_angle_beta 90.643(4)
_cell_angle_gamma 98.998(4)
_cell_formula_units_Z 4
_cell_length_a 11.614(3)
_cell_length_b 19.203(6)
_cell_length_c 24.826(6)
_cell_measurement_temperature 100(2)
_cell_volume 5155(2)
_computing_cell_refinement 'Bruker SAINT'
_computing_data_collection 'Bruker APEX2'
_computing_data_reduction 'Bruker SAINT'
_computing_molecular_graphics 'Bruker SHELXTL'
_computing_publication_material 'Bruker SHELXTL'
_computing_structure_refinement 'SHELXL-97 (Sheldrick, 2008)'
_computing_structure_solution 'SHELXS-97 (Sheldrick, 2008)'
_diffrn_ambient_temperature 100(2)
_diffrn_measured_fraction_theta_full 0.999
_diffrn_measured_fraction_theta_max 0.999
_diffrn_measurement_device_type 'Bruker APEX-II CCD'
_diffrn_measurement_method '\f and \w scans'
_diffrn_radiation_monochromator graphite
_diffrn_radiation_source 'fine-focus sealed tube'
_diffrn_radiation_type MoK\a
_diffrn_radiation_wavelength 0.71073
_diffrn_reflns_av_R_equivalents 0.0713
_diffrn_reflns_av_sigmaI/netI 0.0664
_diffrn_reflns_limit_h_max 14
_diffrn_reflns_limit_h_min -14
_diffrn_reflns_limit_k_max 23
_diffrn_reflns_limit_k_min -23
_diffrn_reflns_limit_l_max 31
_diffrn_reflns_limit_l_min -31
_diffrn_reflns_number 93114
_diffrn_reflns_theta_full 26.37
_diffrn_reflns_theta_max 26.37
_diffrn_reflns_theta_min 1.14
_exptl_absorpt_coefficient_mu 7.240
_exptl_absorpt_correction_T_max 0.7135
_exptl_absorpt_correction_T_min 0.3254
_exptl_absorpt_correction_type empirical
_exptl_absorpt_process_details SADABS
_exptl_crystal_colour red
_exptl_crystal_density_diffrn 2.342
_exptl_crystal_description block
_exptl_crystal_F_000 3434
_exptl_crystal_size_max 0.20
_exptl_crystal_size_mid 0.10
_exptl_crystal_size_min 0.05
_refine_diff_density_max 5.408
_refine_diff_density_min -2.149
_refine_diff_density_rms 0.272
_refine_ls_extinction_method none
_refine_ls_goodness_of_fit_ref 1.093
_refine_ls_hydrogen_treatment constr
_refine_ls_matrix_type full
_refine_ls_number_parameters 1270
_refine_ls_number_reflns 21071
_refine_ls_number_restraints 1989
_refine_ls_restrained_S_all 1.050
_refine_ls_R_factor_all 0.0921
_refine_ls_R_factor_gt 0.0654
_refine_ls_shift/su_max 0.010
_refine_ls_shift/su_mean 0.000
_refine_ls_structure_factor_coef Fsqd
_refine_ls_weighting_details 'calc w=1/[\s^2^(Fo^2^)+(0.0487P)^2^+149.0577P] where P=(Fo^2^+2Fc^2^)/3'
_refine_ls_weighting_scheme calc
_refine_ls_wR_factor_gt 0.1539
_refine_ls_wR_factor_ref 0.1667
_reflns_number_gt 15780
_reflns_number_total 21071
_reflns_threshold_expression >2sigma(I)
_cod_data_source_file ic300004x_si_005.cif
_cod_data_source_block 10002
_cod_original_formula_sum 'C23.75 H31.50 Br5 Cl1.50 F24 N3 O8 P4 Pt Rh'
_cod_database_code 4329061

loop_
_symmetry_equiv_pos_as_xyz
'x, y, z'
'-x, -y, -z'

loop_
_atom_site_label
_atom_site_type_symbol
_atom_site_fract_x
_atom_site_fract_y
_atom_site_fract_z
_atom_site_U_iso_or_equiv
_atom_site_adp_type
_atom_site_occupancy
_atom_site_symmetry_multiplicity
_atom_site_calc_flag
_atom_site_refinement_flags
Pt1 Pt 1.12083(4) -0.19507(2) 0.160858(18) 0.01475(10) Uani 1 1 d U
Pt1B Pt 0.79852(4) -0.20695(2) 0.656981(18) 0.01493(10) Uani 1 1 d U
Rh1 Rh 1.26565(7) -0.27983(5) 0.09175(4) 0.01423(18) Uani 1 1 d U
Rh1B Rh 0.60442(8) -0.28949(5) 0.58805(4) 0.01511(18) Uani 1 1 d U
Br1 Br 0.99359(10) -0.10893(6) 0.23242(5) 0.0217(2) Uani 1 1 d U
Br1B Br 0.97772(10) -0.12630(6) 0.72794(5) 0.0214(2) Uani 1 1 d U
Br2B Br 0.41448(10) -0.35177(7) 0.52807(5) 0.0234(3) Uani 1 1 d U
Br2 Br 1.41258(10) -0.34988(6) 0.03149(5) 0.0203(2) Uani 1 1 d U
Br3 Br 1.10430(11) -0.36425(7) 0.02005(5) 0.0267(3) Uani 1 1 d U
Br3B Br 0.70755(11) -0.37529(7) 0.51185(5) 0.0269(3) Uani 1 1 d U
Br4B Br 0.90899(12) -0.31252(7) 0.62794(6) 0.0314(3) Uani 1 1 d U
Br4 Br 0.95137(11) -0.29845(7) 0.13752(5) 0.0268(3) Uani 1 1 d U
Br5 Br 1.28088(10) -0.08527(6) 0.18666(5) 0.0197(2) Uani 1 1 d U
Br5B Br 0.70165(10) -0.09493(6) 0.68768(5) 0.0208(2) Uani 1 1 d U
P1 P 1.0688(3) -0.15422(15) 0.08782(12) 0.0162(6) Uani 1 1 d U
P1B P 0.8683(3) -0.16054(16) 0.58633(12) 0.0181(6) Uani 1 1 d U
P2 P 1.2787(3) -0.20346(16) 0.03652(12) 0.0168(6) Uani 1 1 d U
P2B P 0.6284(3) -0.20886(16) 0.53630(12) 0.0191(6) Uani 1 1 d U
P3B P 0.5714(3) -0.36813(15) 0.64180(12) 0.0171(6) Uani 1 1 d U
P3 P 1.2601(3) -0.35643(16) 0.14641(12) 0.0184(6) Uani 1 1 d U
P4 P 1.1761(3) -0.23540(16) 0.23386(12) 0.0166(6) Uani 1 1 d U
P4B P 0.7271(3) -0.24837(16) 0.72966(12) 0.0179(6) Uani 1 1 d U
O1B O 0.9813(7) -0.1882(4) 0.5564(4) 0.0235(17) Uani 1 1 d U
O1 O 0.9396(7) -0.1842(4) 0.0584(3) 0.0234(17) Uani 1 1 d U
O2 O 1.0656(7) -0.0674(4) 0.1068(3) 0.0200(16) Uani 1 1 d U
O2B O 0.9153(7) -0.0733(4) 0.6073(3) 0.0218(17) Uani 1 1 d U
O3 O 1.3041(7) -0.2353(4) -0.0289(3) 0.0209(16) Uani 1 1 d U
O3B O 0.5836(7) -0.2375(4) 0.4703(3) 0.0238(17) Uani 1 1 d U
O4 O 1.3810(7) -0.1334(4) 0.0533(4) 0.0271(19) Uani 1 1 d U
O4B O 0.5597(8) -0.1411(5) 0.5567(4) 0.031(2) Uani 1 1 d U
O5 O 1.1900(7) -0.4402(4) 0.1221(3) 0.0222(17) Uani 1 1 d U
O5B O 0.5908(7) -0.4536(4) 0.6195(3) 0.0212(16) Uani 1 1 d U
O6 O 1.3844(7) -0.3746(4) 0.1602(3) 0.0225(17) Uani 1 1 d U
O6B O 0.4375(7) -0.3833(4) 0.6564(3) 0.0210(16) Uani 1 1 d U
O7 O 1.0874(7) -0.2420(5) 0.2809(3) 0.0231(17) Uani 1 1 d U
O7B O 0.8194(7) -0.2578(5) 0.7737(3) 0.0262(17) Uani 1 1 d U
O8B O 0.6555(7) -0.1955(4) 0.7744(3) 0.0248(18) Uani 1 1 d U
O8 O 1.2843(7) -0.1833(4) 0.2758(3) 0.0197(16) Uani 1 1 d U
N1 N 1.1601(8) -0.1628(5) 0.0358(4) 0.0184(17) Uani 1 1 d U
N1B N 0.7678(9) -0.1680(5) 0.5350(4) 0.0216(18) Uani 1 1 d U
N2B N 0.6331(8) -0.3293(5) 0.7088(4) 0.0203(18) Uani 1 1 d U
N2 N 1.2205(8) -0.3182(5) 0.2134(4) 0.0189(18) Uani 1 1 d U
N100 N 1.4881(9) -0.1976(5) 0.1701(4) 0.0245(14) Uani 1 1 d U
N200 N 0.4290(9) -0.2101(5) 0.6677(4) 0.0245(14) Uani 1 1 d U
C1 C 0.8978(11) -0.2526(6) 0.0118(6) 0.026(2) Uani 1 1 d U
H1A H 0.8695 -0.2938 0.0266 0.032 Uiso 1 1 calc R
H1B H 0.9612 -0.2671 -0.0138 0.032 Uiso 1 1 calc R
C1B C 0.9902(13) -0.2600(7) 0.5163(6) 0.036(3) Uani 1 1 d U
H1BA H 0.9122 -0.2861 0.4978 0.044 Uiso 1 1 calc R
H1BB H 1.0211 -0.2910 0.5360 0.044 Uiso 1 1 calc R
C1S C 1.7765(12) -0.4631(7) 0.0351(5) 0.037(3) Uani 1 1 d DU
H1SA H 1.8568 -0.4365 0.0351 0.045 Uiso 1 1 calc R
H1SB H 1.7686 -0.5135 0.0059 0.045 Uiso 1 1 calc R
C2 C 0.7998(11) -0.2368(7) -0.0199(6) 0.029(2) Uani 1 1 d U
C2B C 1.0693(17) -0.2486(9) 0.4732(7) 0.051(3) Uani 1 1 d U
C2S C -0.027(3) -0.478(3) 0.4754(18) 0.094(17) Uani 0.50 1 d PDU
C3 C 0.9693(10) -0.0302(6) 0.1300(5) 0.020(2) Uani 1 1 d U
H3A H 0.9896 0.0023 0.1701 0.024 Uiso 1 1 calc R
H3B H 0.8991 -0.0674 0.1288 0.024 Uiso 1 1 calc R
C3B C 1.0305(10) -0.0368(6) 0.6305(5) 0.024(2) Uani 1 1 d U
H3BA H 1.0836 -0.0740 0.6242 0.029 Uiso 1 1 calc R
H3BB H 1.0301 -0.0106 0.6721 0.029 Uiso 1 1 calc R
C4 C 0.9466(11) 0.0157(7) 0.0935(6) 0.026(2) Uani 1 1 d U
C4B C 1.0709(11) 0.0185(7) 0.6004(6) 0.032(3) Uani 1 1 d U
C5 C 1.2636(10) -0.3055(6) -0.0726(5) 0.020(2) Uani 1 1 d U
H5A H 1.1799 -0.3103 -0.0838 0.024 Uiso 1 1 calc R
H5B H 1.2739 -0.3475 -0.0591 0.024 Uiso 1 1 calc R
C5B C 0.6004(12) -0.3009(7) 0.4236(5) 0.027(2) Uani 1 1 d U
H5BA H 0.5537 -0.3472 0.4265 0.032 Uiso 1 1 calc R
H5BB H 0.6838 -0.3063 0.4223 0.032 Uiso 1 1 calc R
C6 C 1.3370(12) -0.3054(7) -0.1217(5) 0.030(2) Uani 1 1 d U
C6B C 0.5587(15) -0.2847(8) 0.3713(6) 0.041(3) Uani 1 1 d U
C7 C 1.4948(13) -0.1355(9) 0.0364(8) 0.049(4) Uani 1 1 d U
H7A H 1.4951 -0.1476 -0.0055 0.059 Uiso 1 1 calc R
H7B H 1.5266 -0.1748 0.0466 0.059 Uiso 1 1 calc R
C7B C 0.463(2) -0.1290(14) 0.5372(10) 0.118(8) Uani 1 1 d U
H7BA H 0.4240 -0.1641 0.5029 0.142 Uiso 1 1 calc R
C8 C 1.5683(13) -0.0615(9) 0.0655(7) 0.044(3) Uani 1 1 d U
C8B C 0.4142(13) -0.0659(8) 0.5653(6) 0.036(3) Uani 1 1 d U
C9B C 0.6959(11) -0.4803(7) 0.6010(5) 0.027(2) Uani 1 1 d U
H9BA H 0.7564 -0.4380 0.6005 0.033 Uiso 1 1 calc R
H9BB H 0.6821 -0.5166 0.5617 0.033 Uiso 1 1 calc R
C9 C 1.0691(11) -0.4651(6) 0.1196(6) 0.028(3) Uani 1 1 d U
H9A H 1.0338 -0.4746 0.0809 0.034 Uiso 1 1 calc R
H9B H 1.0316 -0.4268 0.1474 0.034 Uiso 1 1 calc R
C10 C 1.0519(12) -0.5357(7) 0.1339(5) 0.030(3) Uani 1 1 d U
C10B C 0.7381(13) -0.5172(7) 0.6404(6) 0.033(3) Uani 1 1 d U
C11 C 1.4317(11) -0.4402(7) 0.1262(5) 0.024(2) Uani 1 1 d U
H11A H 1.5044 -0.4248 0.1096 0.029 Uiso 1 1 calc R
H11B H 1.3744 -0.4725 0.0947 0.029 Uiso 1 1 calc R
C11B C 0.3494(11) -0.4435(7) 0.6234(5) 0.029(3) Uani 1 1 d U
H11C H 0.3850 -0.4792 0.5925 0.035 Uiso 1 1 calc R
H11D H 0.2908 -0.4239 0.6057 0.035 Uiso 1 1 calc R
C12 C 1.4568(14) -0.4822(8) 0.1670(6) 0.040(3) Uani 1 1 d U
C12B C 0.2916(13) -0.4824(8) 0.6617(6) 0.039(3) Uani 1 1 d U
C13B C 0.9201(11) -0.2931(7) 0.7628(5) 0.027(2) Uani 1 1 d U
H13A H 0.9704 -0.2731 0.7375 0.033 Uiso 1 1 calc R
H13B H 0.8964 -0.3477 0.7439 0.033 Uiso 1 1 calc R
C13 C 0.9620(11) -0.2563(8) 0.2816(6) 0.034(3) Uani 1 1 d U
H13C H 0.9261 -0.2547 0.2458 0.041 Uiso 1 1 calc R
H13D H 0.9365 -0.2171 0.3140 0.041 Uiso 1 1 calc R
C14B C 0.9851(14) -0.2772(8) 0.8193(6) 0.037(3) Uani 1 1 d U
C14 C 0.9235(14) -0.3288(9) 0.2871(7) 0.048(3) Uani 1 1 d U
C15 C 1.2756(12) -0.1116(6) 0.3165(5) 0.028(3) Uani 1 1 d U
H15A H 1.1954 -0.1012 0.3136 0.033 Uiso 1 1 calc R
H15B H 1.3303 -0.0722 0.3079 0.033 Uiso 1 1 calc R
C15B C 0.7110(13) -0.1278(7) 0.8188(6) 0.037(3) Uani 1 1 d U
H15C H 0.7895 -0.1340 0.8305 0.044 Uiso 1 1 calc R
H15D H 0.7203 -0.0853 0.8041 0.044 Uiso 1 1 calc R
C16 C 1.3040(14) -0.1105(8) 0.3751(6) 0.041(3) Uani 1 1 d U
C16B C 0.6405(14) -0.1132(10) 0.8665(7) 0.056(4) Uani 1 1 d U
C17B C 0.7966(12) -0.1218(7) 0.4976(5) 0.030(3) Uani 1 1 d U
H17A H 0.8807 -0.1025 0.5022 0.046 Uiso 1 1 calc R
H17B H 0.7533 -0.0799 0.5084 0.046 Uiso 1 1 calc R
H17C H 0.7748 -0.1526 0.4577 0.046 Uiso 1 1 calc R
C17 C 1.1487(12) -0.1220(7) -0.0056(5) 0.026(3) Uani 1 1 d U
H17D H 1.0755 -0.1019 -0.0007 0.039 Uiso 1 1 calc R
H17E H 1.1483 -0.1566 -0.0448 0.039 Uiso 1 1 calc R
H17F H 1.2147 -0.0808 0.0014 0.039 Uiso 1 1 calc R
C18 C 1.2478(12) -0.3510(7) 0.2582(5) 0.027(3) Uani 1 1 d U
H18A H 1.2192 -0.3229 0.2946 0.040 Uiso 1 1 calc R
H18B H 1.3325 -0.3481 0.2629 0.040 Uiso 1 1 calc R
H18C H 1.2096 -0.4034 0.2465 0.040 Uiso 1 1 calc R
C18B C 0.5904(12) -0.3612(7) 0.7538(5) 0.027(3) Uani 1 1 d U
H18D H 0.6351 -0.3327 0.7901 0.040 Uiso 1 1 calc R
H18E H 0.6008 -0.4136 0.7425 0.040 Uiso 1 1 calc R
H18F H 0.5074 -0.3582 0.7581 0.040 Uiso 1 1 calc R
C100 C 1.4001(10) -0.2239(6) 0.1418(5) 0.022(2) Uani 1 1 d U
C101 C 1.6063(10) -0.1814(7) 0.1945(7) 0.036(2) Uani 1 1 d U
C102 C 1.6184(19) -0.2317(12) 0.2305(10) 0.085(7) Uani 1 1 d U
H10G H 1.6087 -0.2840 0.2054 0.127 Uiso 1 1 calc R
H10H H 1.5582 -0.2263 0.2582 0.127 Uiso 1 1 calc R
H10I H 1.6959 -0.2171 0.2507 0.127 Uiso 1 1 calc R
C103 C 1.6248(16) -0.0995(10) 0.2353(8) 0.069(6) Uani 1 1 d U
H10D H 1.5672 -0.0943 0.2643 0.104 Uiso 1 1 calc R
H10E H 1.6150 -0.0664 0.2134 0.104 Uiso 1 1 calc R
H10F H 1.7037 -0.0859 0.2540 0.104 Uiso 1 1 calc R
C104 C 1.6838(18) -0.1905(11) 0.1530(7) 0.064(5) Uani 1 1 d U
H10A H 1.6725 -0.2433 0.1288 0.096 Uiso 1 1 calc R
H10B H 1.7637 -0.1752 0.1707 0.096 Uiso 1 1 calc R
H10C H 1.6710 -0.1598 0.1296 0.096 Uiso 1 1 calc R
C200 C 0.5032(10) -0.2324(6) 0.6405(5) 0.017(2) Uani 1 1 d U
C201 C 0.3254(10) -0.1853(7) 0.6974(7) 0.036(2) Uani 1 1 d U
C202 C 0.3087(16) -0.2244(9) 0.7429(7) 0.053(4) Uani 1 1 d U
H20D H 0.2955 -0.2787 0.7239 0.079 Uiso 1 1 calc R
H20E H 0.2412 -0.2099 0.7645 0.079 Uiso 1 1 calc R
H20F H 0.3789 -0.2093 0.7690 0.079 Uiso 1 1 calc R
C203 C 0.2502(16) -0.2097(9) 0.6552(7) 0.050(3) Uani 1 1 d U
H20A H 0.2391 -0.2644 0.6404 0.075 Uiso 1 1 calc R
H20B H 0.2777 -0.1898 0.6251 0.075 Uiso 1 1 calc R
H20C H 0.1759 -0.1937 0.6674 0.075 Uiso 1 1 calc R
C204 C 0.3482(16) -0.1015(8) 0.7234(7) 0.050(3) Uani 1 1 d U
H20G H 0.3572 -0.0794 0.6929 0.075 Uiso 1 1 calc R
H20H H 0.4199 -0.0856 0.7485 0.075 Uiso 1 1 calc R
H20I H 0.2824 -0.0848 0.7456 0.075 Uiso 1 1 calc R
F1 F 0.8343(8) -0.1815(5) -0.0409(4) 0.053(2) Uani 1 1 d U
F1B F 1.0198(17) -0.2148(8) 0.4425(5) 0.122(5) Uani 1 1 d U
F2 F 0.7142(7) -0.2158(5) 0.0140(4) 0.056(2) Uani 1 1 d U
F2B F 1.1674(11) -0.2074(7) 0.4903(6) 0.099(4) Uani 1 1 d U
F3 F 0.7536(7) -0.2981(4) -0.0623(3) 0.0380(19) Uani 1 1 d U
F3B F 1.0856(10) -0.3154(6) 0.4373(4) 0.068(3) Uani 1 1 d U
F4 F 0.9151(7) -0.0247(4) 0.0392(3) 0.0322(16) Uani 1 1 d U
F4B F 0.9971(8) 0.0671(5) 0.6045(4) 0.047(2) Uani 1 1 d U
F5 F 1.0417(7) 0.0657(4) 0.0932(4) 0.0373(18) Uani 1 1 d U
F5B F 1.0812(7) -0.0148(5) 0.5442(3) 0.043(2) Uani 1 1 d U
F6 F 0.8606(7) 0.0546(4) 0.1150(4) 0.0361(18) Uani 1 1 d U
F6B F 1.1764(7) 0.0585(4) 0.6231(4) 0.043(2) Uani 1 1 d U
F7 F 1.4505(7) -0.3004(5) -0.1077(4) 0.044(2) Uani 1 1 d U
F7B F 0.6300(10) -0.2248(5) 0.3657(4) 0.063(3) Uani 1 1 d U
F8 F 1.3042(8) -0.3687(5) -0.1661(3) 0.045(2) Uani 1 1 d U
F8B F 0.5665(9) -0.3428(5) 0.3239(3) 0.049(2) Uani 1 1 d U
F9 F 1.3284(9) -0.2493(5) -0.1405(4) 0.050(2) Uani 1 1 d U
F9B F 0.4513(8) -0.2718(5) 0.3730(3) 0.046(2) Uani 1 1 d U
F10 F 1.6758(10) -0.0675(7) 0.0550(7) 0.114(5) Uani 1 1 d U
F10B F 0.3082(12) -0.0857(10) 0.5671(8) 0.170(8) Uani 1 1 d U
F11 F 1.5418(12) -0.0077(6) 0.0491(5) 0.078(3) Uani 1 1 d U
F11B F 0.426(2) -0.0232(7) 0.5368(6) 0.158(7) Uani 1 1 d U
F12 F 1.5625(11) -0.0373(8) 0.1207(5) 0.095(4) Uani 1 1 d U
F12B F 0.4579(9) -0.0255(6) 0.6172(4) 0.060(3) Uani 1 1 d U
F13 F 1.1042(8) -0.5887(4) 0.0960(4) 0.045(2) Uani 1 1 d U
F13B F 0.8337(8) -0.5455(5) 0.6218(4) 0.055(2) Uani 1 1 d U
F14 F 1.1028(8) -0.5267(4) 0.1860(3) 0.043(2) Uani 1 1 d U
F14B F 0.7645(8) -0.4685(4) 0.6937(3) 0.0417(19) Uani 1 1 d U
F15 F 0.9413(8) -0.5633(4) 0.1338(4) 0.045(2) Uani 1 1 d U
F15B F 0.6576(9) -0.5726(5) 0.6449(4) 0.054(2) Uani 1 1 d U
F16 F 1.5341(10) -0.4416(6) 0.2095(4) 0.062(3) Uani 1 1 d U
F16F F 0.3688(9) -0.5141(6) 0.6829(5) 0.072(3) Uani 1 1 d U
F17 F 1.3597(10) -0.5033(6) 0.1904(5) 0.068(3) Uani 1 1 d U
F17B F 0.2464(9) -0.4384(5) 0.7044(4) 0.069(3) Uani 1 1 d U
F18B F 0.2058(8) -0.5373(5) 0.6319(4) 0.056(3) Uani 1 1 d U
F18 F 1.4976(8) -0.5439(5) 0.1377(4) 0.048(2) Uani 1 1 d U
F19B F 0.9188(10) -0.3015(6) 0.8551(4) 0.064(3) Uani 1 1 d U
F19 F 0.8070(9) -0.3398(7) 0.2907(6) 0.083(3) Uani 1 1 d U
F20B F 1.0253(9) -0.2071(5) 0.8458(5) 0.067(3) Uani 1 1 d U
F20 F 0.9715(10) -0.3388(6) 0.3331(4) 0.067(3) Uani 1 1 d U
F21B F 1.0742(9) -0.3159(5) 0.8108(4) 0.056(2) Uani 1 1 d U
F21 F 0.9493(9) -0.3854(5) 0.2416(4) 0.059(2) Uani 1 1 d U
F22 F 1.2313(11) -0.1638(6) 0.3891(4) 0.080(4) Uani 1 1 d U
F22B F 0.5361(11) -0.1082(11) 0.8525(7) 0.182(8) Uani 1 1 d U
F23 F 1.4113(9) -0.1237(5) 0.3818(4) 0.054(2) Uani 1 1 d U
F23B F 0.6858(8) -0.0518(6) 0.9091(4) 0.063(3) Uani 1 1 d U
F24 F 1.2931(8) -0.0449(5) 0.4129(3) 0.048(2) Uani 1 1 d U
F24B F 0.6224(19) -0.1672(9) 0.8864(5) 0.162(7) Uani 1 1 d U
Cl1S Cl 1.7543(4) -0.4720(2) 0.10330(18) 0.0491(9) Uani 1 1 d DU
Cl2S Cl 1.6748(3) -0.41354(19) 0.01734(17) 0.0412(8) Uani 1 1 d DU
Cl3S Cl 0.1034(4) -0.4393(3) 0.5197(2) 0.0698(14) Uani 1 1 d DU

loop_
_atom_site_aniso_label
_atom_site_aniso_U_11
_atom_site_aniso_U_22
_atom_site_aniso_U_33
_atom_site_aniso_U_23
_atom_site_aniso_U_13
_atom_site_aniso_U_12
Pt1 0.0154(2) 0.0134(2) 0.0167(2) 0.00649(15) 0.00120(16) 0.00290(16)
Pt1B 0.0141(2) 0.0138(2) 0.0152(2) 0.00473(15) 0.00077(16) -0.00192(16)
Rh1 0.0134(4) 0.0131(4) 0.0176(4) 0.0066(3) 0.0006(3) 0.0028(3)
Rh1B 0.0162(4) 0.0128(4) 0.0159(4) 0.0056(3) 0.0001(3) -0.0005(3)
Br1 0.0233(6) 0.0217(6) 0.0202(6) 0.0054(4) 0.0029(5) 0.0073(5)
Br1B 0.0190(6) 0.0208(6) 0.0204(6) 0.0050(4) -0.0003(4) -0.0042(4)
Br2B 0.0192(6) 0.0250(6) 0.0224(6) 0.0076(5) -0.0047(5) -0.0053(5)
Br2 0.0177(6) 0.0219(6) 0.0225(6) 0.0075(4) 0.0033(4) 0.0069(4)
Br3 0.0250(6) 0.0260(6) 0.0298(6) 0.0106(5) 0.0023(5) 0.0040(5)
Br3B 0.0289(7) 0.0254(6) 0.0251(6) 0.0070(5) 0.0010(5) 0.0038(5)
Br4B 0.0293(7) 0.0321(7) 0.0317(7) 0.0102(5) -0.0016(5) 0.0031(5)
Br4 0.0257(6) 0.0252(6) 0.0294(6) 0.0100(5) 0.0036(5) 0.0023(5)
Br5 0.0214(6) 0.0156(5) 0.0220(6) 0.0070(4) 0.0002(4) 0.0013(4)
Br5B 0.0214(6) 0.0159(5) 0.0232(6) 0.0048(4) 0.0038(5) 0.0010(4)
P1 0.0181(15) 0.0140(13) 0.0175(14) 0.0070(11) -0.0007(11) 0.0021(11)
P1B 0.0184(15) 0.0167(14) 0.0192(14) 0.0075(11) 0.0038(11) -0.0006(11)
P2 0.0166(14) 0.0161(13) 0.0183(14) 0.0073(11) 0.0024(11) 0.0015(11)
P2B 0.0229(16) 0.0153(14) 0.0191(14) 0.0070(11) -0.0011(12) 0.0004(11)
P3B 0.0189(15) 0.0136(13) 0.0181(14) 0.0065(11) 0.0001(11) -0.0015(11)
P3 0.0213(15) 0.0159(14) 0.0190(14) 0.0071(11) 0.0010(11) 0.0036(11)
P4 0.0178(15) 0.0157(13) 0.0178(14) 0.0075(11) 0.0019(11) 0.0029(11)
P4B 0.0184(15) 0.0179(14) 0.0165(14) 0.0068(11) 0.0019(11) -0.0020(11)
O1B 0.025(4) 0.017(4) 0.029(4) 0.010(3) 0.011(3) 0.000(3)
O1 0.023(4) 0.020(4) 0.026(4) 0.008(3) 0.000(3) 0.000(3)
O2 0.020(4) 0.019(4) 0.025(4) 0.011(3) -0.003(3) 0.006(3)
O2B 0.017(4) 0.018(4) 0.029(4) 0.010(3) 0.008(3) -0.004(3)
O3 0.024(4) 0.017(4) 0.021(4) 0.008(3) 0.007(3) -0.002(3)
O3B 0.031(5) 0.016(4) 0.023(4) 0.008(3) -0.007(3) -0.001(3)
O4 0.023(4) 0.021(4) 0.029(4) 0.001(3) 0.013(3) -0.008(3)
O4B 0.035(5) 0.028(4) 0.031(5) 0.005(4) -0.009(4) 0.016(4)
O5 0.021(4) 0.016(4) 0.027(4) 0.004(3) -0.001(3) 0.000(3)
O5B 0.026(4) 0.013(3) 0.026(4) 0.009(3) 0.005(3) 0.002(3)
O6 0.019(4) 0.025(4) 0.025(4) 0.010(3) 0.000(3) 0.005(3)
O6B 0.014(4) 0.020(4) 0.028(4) 0.010(3) -0.001(3) -0.004(3)
O7 0.026(4) 0.027(4) 0.021(4) 0.014(3) 0.007(3) 0.005(3)
O7B 0.028(4) 0.030(5) 0.018(4) 0.010(3) -0.003(3) -0.003(3)
O8B 0.025(4) 0.018(4) 0.024(4) 0.002(3) 0.007(3) -0.006(3)
O8 0.024(4) 0.017(4) 0.020(4) 0.008(3) -0.004(3) 0.005(3)
N1 0.024(4) 0.014(4) 0.020(4) 0.010(3) 0.003(3) 0.006(3)
N1B 0.022(4) 0.024(5) 0.019(4) 0.010(4) 0.004(3) 0.000(4)
N2B 0.022(5) 0.019(4) 0.024(4) 0.014(3) 0.000(4) 0.000(3)
N2 0.020(5) 0.020(4) 0.017(4) 0.007(3) 0.001(3) 0.005(4)
N100 0.034(3) 0.012(3) 0.027(4) 0.007(3) 0.002(3) 0.001(3)
N200 0.034(3) 0.012(3) 0.027(4) 0.007(3) 0.002(3) 0.001(3)
C1 0.020(5) 0.018(5) 0.038(7) 0.007(4) -0.004(4) -0.002(4)
C1B 0.036(7) 0.022(6) 0.041(7) -0.003(5) 0.009(5) 0.004(5)
C1S 0.025(7) 0.030(7) 0.054(8) 0.011(6) 0.003(6) 0.003(5)
C2 0.026(6) 0.020(5) 0.034(7) 0.002(4) -0.003(4) 0.005(5)
C2B 0.067(9) 0.044(8) 0.040(8) 0.004(6) 0.018(6) 0.022(6)
C2S 0.08(3) 0.10(3) 0.10(3) 0.08(3) -0.030(19) -0.07(2)
C3 0.022(6) 0.017(5) 0.022(5) 0.006(4) -0.004(4) 0.007(4)
C3B 0.023(6) 0.018(5) 0.027(6) 0.007(4) 0.003(5) -0.005(4)
C4 0.024(6) 0.024(6) 0.035(6) 0.014(5) -0.004(5) 0.005(4)
C4B 0.025(6) 0.033(7) 0.037(6) 0.017(5) 0.004(5) -0.009(4)
C5 0.019(5) 0.022(5) 0.019(5) 0.008(4) -0.004(4) 0.000(4)
C5B 0.032(7) 0.019(6) 0.022(5) 0.002(4) -0.004(5) -0.002(5)
C6 0.030(6) 0.031(6) 0.026(6) 0.006(4) 0.007(5) 0.007(5)
C6B 0.053(7) 0.041(7) 0.025(5) 0.010(5) -0.004(6) 0.000(6)
C7 0.027(6) 0.042(6) 0.069(9) 0.006(6) 0.011(7) 0.001(5)
C7B 0.126(13) 0.121(12) 0.079(12) -0.039(9) -0.061(10) 0.103(12)
C8 0.029(6) 0.042(7) 0.055(7) 0.017(6) 0.003(7) -0.010(5)
C8B 0.032(6) 0.043(8) 0.044(7) 0.021(5) 0.007(6) 0.020(5)
C9B 0.032(6) 0.022(6) 0.028(6) 0.007(5) 0.002(5) 0.007(5)
C9 0.026(5) 0.016(5) 0.042(7) 0.009(5) 0.003(5) 0.002(4)
C10 0.036(6) 0.022(6) 0.027(6) 0.006(5) -0.003(5) -0.004(5)
C10B 0.041(7) 0.026(6) 0.034(6) 0.011(5) -0.005(6) 0.008(5)
C11 0.023(6) 0.023(6) 0.034(6) 0.017(5) 0.003(5) 0.011(5)
C11B 0.016(6) 0.035(7) 0.030(6) 0.010(5) -0.003(4) -0.011(4)
C12 0.055(8) 0.036(7) 0.041(7) 0.023(5) 0.012(5) 0.021(6)
C12B 0.041(8) 0.032(7) 0.039(7) 0.015(5) 0.000(5) -0.016(5)
C13B 0.026(6) 0.033(6) 0.029(5) 0.019(5) -0.001(4) 0.004(5)
C13 0.022(5) 0.043(6) 0.045(8) 0.022(6) 0.012(6) 0.008(5)
C14B 0.050(8) 0.029(6) 0.034(7) 0.013(5) -0.014(5) 0.006(5)
C14 0.045(7) 0.052(7) 0.053(8) 0.031(6) 0.015(7) -0.002(7)
C15 0.040(7) 0.010(5) 0.031(5) 0.004(4) -0.006(5) 0.005(5)
C15B 0.048(7) 0.014(5) 0.033(6) -0.003(4) 0.008(5) -0.012(5)
C16 0.053(7) 0.032(6) 0.025(5) 0.000(5) -0.002(6) -0.007(6)
C16B 0.037(7) 0.064(9) 0.035(7) -0.017(5) 0.003(6) -0.008(7)
C17B 0.030(7) 0.037(7) 0.026(6) 0.019(5) 0.001(5) -0.006(5)
C17 0.033(7) 0.031(7) 0.020(6) 0.017(5) 0.002(5) 0.003(5)
C18 0.036(7) 0.024(6) 0.024(5) 0.014(5) -0.005(5) 0.007(5)
C18B 0.037(7) 0.019(6) 0.024(5) 0.012(5) 0.006(5) -0.004(5)
C100 0.016(4) 0.021(5) 0.029(6) 0.007(4) 0.001(4) 0.003(4)
C101 0.006(3) 0.021(4) 0.089(7) 0.032(4) 0.013(3) -0.001(3)
C102 0.083(14) 0.095(12) 0.096(14) 0.080(12) -0.047(11) -0.029(12)
C103 0.055(11) 0.055(8) 0.074(12) -0.016(7) -0.038(9) 0.025(8)
C104 0.086(9) 0.081(13) 0.037(8) 0.025(8) 0.010(8) 0.036(11)
C200 0.017(5) 0.011(5) 0.018(5) 0.003(4) -0.002(4) -0.007(4)
C201 0.006(3) 0.021(4) 0.089(7) 0.032(4) 0.013(3) -0.001(3)
C202 0.063(11) 0.049(8) 0.055(9) 0.026(8) 0.027(7) 0.017(8)
C203 0.081(7) 0.044(5) 0.042(6) 0.021(4) 0.022(5) 0.044(6)
C204 0.081(7) 0.044(5) 0.042(6) 0.021(4) 0.022(5) 0.044(6)
F1 0.064(6) 0.038(4) 0.059(6) 0.025(4) -0.022(4) -0.003(4)
F1B 0.233(15) 0.116(11) 0.056(7) 0.045(7) 0.048(8) 0.108(11)
F2 0.033(5) 0.067(6) 0.056(6) -0.002(4) 0.003(4) 0.023(4)
F2B 0.073(7) 0.075(7) 0.117(10) -0.003(6) 0.065(6) -0.013(6)
F3 0.033(4) 0.030(4) 0.040(4) 0.000(3) -0.010(3) 0.000(3)
F3B 0.096(8) 0.065(6) 0.035(5) -0.007(4) 0.022(5) 0.045(5)
F4 0.036(4) 0.035(4) 0.031(4) 0.016(3) -0.004(3) 0.010(3)
F4B 0.048(5) 0.038(5) 0.064(6) 0.031(4) 0.005(4) 0.002(4)
F5 0.037(4) 0.023(4) 0.056(5) 0.021(3) 0.001(4) 0.000(3)
F5B 0.041(5) 0.058(5) 0.031(4) 0.024(4) 0.007(3) -0.010(4)
F6 0.035(4) 0.022(4) 0.054(5) 0.014(3) -0.003(4) 0.010(3)
F6B 0.033(4) 0.037(4) 0.057(5) 0.022(4) -0.001(4) -0.016(3)
F7 0.029(4) 0.044(5) 0.052(5) 0.006(4) 0.012(3) 0.002(3)
F7B 0.102(7) 0.050(5) 0.034(5) 0.024(4) -0.005(5) -0.015(5)
F8 0.054(5) 0.040(4) 0.026(4) -0.002(3) 0.011(4) -0.007(4)
F8B 0.074(6) 0.047(5) 0.024(4) 0.009(3) 0.000(4) 0.011(4)
F9 0.071(6) 0.052(5) 0.035(5) 0.027(4) 0.006(4) 0.002(5)
F9B 0.063(5) 0.037(5) 0.037(5) 0.009(4) -0.023(4) 0.011(4)
F10 0.037(5) 0.071(8) 0.185(13) -0.022(8) -0.006(7) 0.007(5)
F10B 0.056(6) 0.167(14) 0.167(14) -0.082(11) 0.053(8) -0.039(8)
F11 0.116(9) 0.045(5) 0.084(7) 0.031(5) 0.007(7) 0.020(6)
F11B 0.33(2) 0.065(8) 0.077(8) 0.052(7) -0.060(12) -0.031(10)
F12 0.087(8) 0.117(10) 0.051(5) 0.025(5) -0.033(5) -0.058(7)
F12B 0.071(6) 0.068(6) 0.042(5) 0.007(4) 0.009(4) 0.041(5)
F13 0.063(6) 0.023(4) 0.046(5) 0.006(3) 0.001(4) 0.010(4)
F13B 0.061(5) 0.055(6) 0.055(6) 0.012(4) 0.000(4) 0.039(5)
F14 0.054(5) 0.037(4) 0.037(4) 0.017(3) -0.004(4) -0.008(4)
F14B 0.056(5) 0.033(4) 0.035(4) 0.010(3) -0.008(4) 0.007(4)
F15 0.047(4) 0.035(4) 0.052(5) 0.020(4) 0.003(4) -0.013(4)
F15B 0.070(6) 0.030(4) 0.067(6) 0.030(4) -0.012(5) -0.004(4)
F16 0.085(7) 0.071(6) 0.041(5) 0.019(4) -0.014(5) 0.045(5)
F16F 0.067(6) 0.065(6) 0.099(8) 0.062(6) -0.021(5) -0.020(5)
F17 0.081(6) 0.074(7) 0.090(8) 0.069(6) 0.045(5) 0.046(5)
F17B 0.072(7) 0.055(6) 0.058(6) 0.004(4) 0.032(5) -0.027(4)
F18B 0.049(5) 0.057(5) 0.047(5) 0.018(4) 0.000(4) -0.036(4)
F18 0.059(6) 0.033(4) 0.065(6) 0.024(4) 0.011(4) 0.028(4)
F19B 0.108(8) 0.061(6) 0.043(5) 0.038(5) 0.017(5) 0.034(5)
F19 0.042(5) 0.080(8) 0.135(11) 0.055(7) 0.023(6) -0.011(5)
F20B 0.079(7) 0.028(4) 0.081(7) 0.006(4) -0.050(6) 0.003(4)
F20 0.094(7) 0.063(6) 0.054(5) 0.044(5) -0.003(5) -0.016(6)
F21B 0.067(6) 0.051(5) 0.058(6) 0.025(5) -0.015(4) 0.027(5)
F21 0.081(7) 0.035(5) 0.059(5) 0.016(4) 0.004(5) 0.001(5)
F22 0.128(8) 0.065(6) 0.029(5) 0.019(4) 0.002(6) -0.039(6)
F22B 0.042(6) 0.224(16) 0.143(12) -0.133(10) -0.021(7) 0.043(9)
F23 0.076(6) 0.033(4) 0.046(5) 0.004(4) -0.031(4) 0.012(4)
F23B 0.041(5) 0.072(6) 0.038(5) -0.026(4) 0.003(4) -0.005(5)
F24 0.059(6) 0.042(4) 0.031(4) -0.003(3) -0.003(4) 0.006(4)
F24B 0.268(17) 0.125(9) 0.030(6) 0.017(6) 0.005(9) -0.132(11)
Cl1S 0.041(2) 0.049(2) 0.060(2) 0.0243(19) 0.0025(18) 0.0026(18)
Cl2S 0.0323(19) 0.0323(18) 0.057(2) 0.0106(16) 0.0016(16) 0.0080(15)
Cl3S 0.055(3) 0.059(3) 0.089(4) 0.017(3) -0.015(3) 0.009(2)

loop_
_atom_type_symbol
_atom_type_description
_atom_type_scat_dispersion_real
_atom_type_scat_dispersion_imag
_atom_type_scat_source
C C 0.0033 0.0016 'International Tables Vol C Tables 4.2.6.8 and 6.1.1.4'
H H 0.0000 0.0000 'International Tables Vol C Tables 4.2.6.8 and 6.1.1.4'
N N 0.0061 0.0033 'International Tables Vol C Tables 4.2.6.8 and 6.1.1.4'
O O 0.0106 0.0060 'International Tables Vol C Tables 4.2.6.8 and 6.1.1.4'
F F 0.0171 0.0103 'International Tables Vol C Tables 4.2.6.8 and 6.1.1.4'
P P 0.1023 0.0942 'International Tables Vol C Tables 4.2.6.8 and 6.1.1.4'
Br Br -0.2901 2.4595 'International Tables Vol C Tables 4.2.6.8 and 6.1.1.4'
Rh Rh -1.1178 0.9187 'International Tables Vol C Tables 4.2.6.8 and 6.1.1.4'
Pt Pt -1.7033 8.3905 'International Tables Vol C Tables 4.2.6.8 and 6.1.1.4'
Cl Cl 0.1484 0.1585 'International Tables Vol C Tables 4.2.6.8 and 6.1.1.4'

loop_
_geom_angle_atom_site_label_1
_geom_angle_atom_site_label_2
_geom_angle_atom_site_label_3
_geom_angle
_geom_angle_site_symmetry_1
_geom_angle_site_symmetry_3
P1 Pt1 P4 179.08(11) . .
P1 Pt1 Br4 93.40(8) . .
P4 Pt1 Br4 87.37(8) . .
P1 Pt1 Br5 85.28(8) . .
P4 Pt1 Br5 93.98(8) . .
Br4 Pt1 Br5 175.98(4) . .
P1 Pt1 Br1 91.74(8) . .
P4 Pt1 Br1 88.77(8) . .
Br4 Pt1 Br1 88.72(4) . .
Br5 Pt1 Br1 87.53(4) . .
P1 Pt1 Rh1 90.42(8) . .
P4 Pt1 Rh1 89.03(8) . .
Br4 Pt1 Rh1 94.36(4) . .
Br5 Pt1 Rh1 89.45(4) . .
Br1 Pt1 Rh1 176.13(4) . .
P4B Pt1B P1B 177.59(11) . .
P4B Pt1B Br4B 88.77(8) . .
P1B Pt1B Br4B 93.47(8) . .
P4B Pt1B Br5B 93.07(8) . .
P1B Pt1B Br5B 84.64(8) . .
Br4B Pt1B Br5B 175.85(4) . .
P4B Pt1B Br1B 88.14(8) . .
P1B Pt1B Br1B 91.02(8) . .
Br4B Pt1B Br1B 88.79(5) . .
Br5B Pt1B Br1B 87.56(4) . .
P4B Pt1B Rh1B 89.30(8) . .
P1B Pt1B Rh1B 91.47(8) . .
Br4B Pt1B Rh1B 92.93(4) . .
Br5B Pt1B Rh1B 90.82(4) . .
Br1B Pt1B Rh1B 176.89(4) . .
C100 Rh1 P3 83.8(4) . .
C100 Rh1 P2 94.8(4) . .
P3 Rh1 P2 177.78(11) . .
C100 Rh1 Br3 173.2(3) . .
P3 Rh1 Br3 94.61(9) . .
P2 Rh1 Br3 86.57(8) . .
C100 Rh1 Br2 84.3(3) . .
P3 Rh1 Br2 89.34(8) . .
P2 Rh1 Br2 88.80(8) . .
Br3 Rh1 Br2 89.04(5) . .
C100 Rh1 Pt1 91.5(3) . .
P3 Rh1 Pt1 91.80(8) . .
P2 Rh1 Pt1 89.96(8) . .
Br3 Rh1 Pt1 95.18(4) . .
Br2 Rh1 Pt1 175.52(5) . .
C200 Rh1B P2B 93.7(3) . .
C200 Rh1B P3B 83.5(3) . .
P2B Rh1B P3B 176.98(12) . .
C200 Rh1B Br3B 171.3(3) . .
P2B Rh1B Br3B 87.19(9) . .
P3B Rh1B Br3B 95.44(8) . .
C200 Rh1B Br2B 83.5(3) . .
P2B Rh1B Br2B 87.48(9) . .
P3B Rh1B Br2B 91.13(8) . .
Br3B Rh1B Br2B 87.96(5) . .
C200 Rh1B Pt1B 90.9(3) . .
P2B Rh1B Pt1B 89.13(8) . .
P3B Rh1B Pt1B 91.97(8) . .
Br3B Rh1B Pt1B 97.74(4) . .
Br2B Rh1B Pt1B 173.22(5) . .
O2 P1 O1 98.3(4) . .
O2 P1 N1 100.4(4) . .
O1 P1 N1 107.4(5) . .
O2 P1 Pt1 114.4(3) . .
O1 P1 Pt1 117.8(3) . .
N1 P1 Pt1 115.9(4) . .
O2B P1B O1B 98.3(4) . .
O2B P1B N1B 100.5(5) . .
O1B P1B N1B 108.0(5) . .
O2B P1B Pt1B 115.0(3) . .
O1B P1B Pt1B 117.8(3) . .
N1B P1B Pt1B 114.7(4) . .
O4 P2 O3 96.3(4) . .
O4 P2 N1 101.7(5) . .
O3 P2 N1 103.7(5) . .
O4 P2 Rh1 117.7(4) . .
O3 P2 Rh1 120.2(3) . .
N1 P2 Rh1 114.2(3) . .
O4B P2B O3B 97.1(5) . .
O4B P2B N1B 104.0(5) . .
O3B P2B N1B 102.2(5) . .
O4B P2B Rh1B 115.3(4) . .
O3B P2B Rh1B 120.3(3) . .
N1B P2B Rh1B 115.1(4) . .
O5B P3B O6B 97.3(4) . .
O5B P3B N2B 107.2(5) . .
O6B P3B N2B 98.9(5) . .
O5B P3B Rh1B 123.4(3) . .
O6B P3B Rh1B 113.3(3) . .
N2B P3B Rh1B 113.1(3) . .
O6 P3 O5 98.5(4) . .
O6 P3 N2 99.9(5) . .
O5 P3 N2 107.3(5) . .
O6 P3 Rh1 114.3(3) . .
O5 P3 Rh1 119.9(3) . .
N2 P3 Rh1 114.2(3) . .
O7 P4 O8 98.2(4) . .
O7 P4 N2 103.0(5) . .
O8 P4 N2 101.4(4) . .
O7 P4 Pt1 119.8(3) . .
O8 P4 Pt1 115.7(3) . .
N2 P4 Pt1 115.7(3) . .
O8B P4B O7B 98.1(5) . .
O8B P4B N2B 101.5(5) . .
O7B P4B N2B 104.8(5) . .
O8B P4B Pt1B 116.5(3) . .
O7B P4B Pt1B 117.8(3) . .
N2B P4B Pt1B 115.6(4) . .
C1B O1B P1B 128.1(8) . .
C1 O1 P1 128.0(8) . .
C3 O2 P1 127.1(7) . .
C3B O2B P1B 126.5(8) . .
C5 O3 P2 132.1(7) . .
C5B O3B P2B 131.9(8) . .
C7 O4 P2 124.8(8) . .
C7B O4B P2B 132.3(11) . .
C9 O5 P3 128.5(7) . .
C9B O5B P3B 126.9(7) . .
C11 O6 P3 124.4(7) . .
C11B O6B P3B 126.1(8) . .
C13 O7 P4 134.6(8) . .
C13B O7B P4B 129.5(8) . .
C15B O8B P4B 122.6(8) . .
C15 O8 P4 122.5(8) . .
C17 N1 P1 119.1(8) . .
C17 N1 P2 119.5(8) . .
P1 N1 P2 120.4(6) . .
C17B N1B P1B 117.6(8) . .
C17B N1B P2B 120.2(8) . .
P1B N1B P2B 120.5(6) . .
C18B N2B P4B 117.8(8) . .
C18B N2B P3B 119.4(8) . .
P4B N2B P3B 122.3(6) . .
C18 N2 P4 118.6(8) . .
C18 N2 P3 119.3(8) . .
P4 N2 P3 121.0(6) . .
C100 N100 C101 165.4(12) . .
C200 N200 C201 174.2(13) . .
O1 C1 C2 106.4(9) . .
O1B C1B C2B 108.2(11) . .
Cl2S C1S Cl1S 111.1(8) . .
F3 C2 F2 107.1(10) . .
F3 C2 F1 109.2(11) . .
F2 C2 F1 106.4(11) . .
F3 C2 C1 110.0(10) . .
F2 C2 C1 111.5(11) . .
F1 C2 C1 112.5(11) . .
F2B C2B F1B 103.5(17) . .
F2B C2B F3B 109.0(14) . .
F1B C2B F3B 107.3(14) . .
F2B C2B C1B 118.0(15) . .
F1B C2B C1B 109.1(15) . .
F3B C2B C1B 109.3(14) . .
Cl3S C2S Cl3S 116.1(19) 2_546 .
Cl3S C2S C2S 58.7(18) 2_546 2_546
Cl3S C2S C2S 57.5(9) . 2_546
O2 C3 C4 106.7(9) . .
O2B C3B C4B 107.5(10) . .
F4 C4 F5 106.6(10) . .
F4 C4 F6 108.1(10) . .
F5 C4 F6 107.3(10) . .
F4 C4 C3 113.8(10) . .
F5 C4 C3 111.8(10) . .
F6 C4 C3 109.1(10) . .
F4B C4B F5B 106.4(11) . .
F4B C4B F6B 107.5(11) . .
F5B C4B F6B 107.1(10) . .
F4B C4B C3B 112.4(11) . .
F5B C4B C3B 112.7(11) . .
F6B C4B C3B 110.5(11) . .
O3 C5 C6 105.2(9) . .
O3B C5B C6B 104.1(10) . .
F9 C6 F7 106.8(11) . .
F9 C6 F8 106.7(11) . .
F7 C6 F8 107.9(10) . .
F9 C6 C5 113.2(11) . .
F7 C6 C5 111.6(11) . .
F8 C6 C5 110.3(10) . .
F9B C6B F8B 108.8(12) . .
F9B C6B F7B 108.7(13) . .
F8B C6B F7B 106.3(12) . .
F9B C6B C5B 113.3(12) . .
F8B C6B C5B 109.6(12) . .
F7B C6B C5B 109.8(12) . .
O4 C7 C8 109.2(12) . .
O4B C7B C8B 121.8(17) . .
F10 C8 F12 107.9(15) . .
F10 C8 F11 108.2(14) . .
F12 C8 F11 104.4(15) . .
F10 C8 C7 108.0(14) . .
F12 C8 C7 114.0(14) . .
F11 C8 C7 114.2(15) . .
F10B C8B F11B 107.3(19) . .
F10B C8B F12B 108.6(14) . .
F11B C8B F12B 106.2(14) . .
F10B C8B C7B 108.3(19) . .
F11B C8B C7B 108.8(19) . .
F12B C8B C7B 117.4(13) . .
O5B C9B C10B 110.1(10) . .
O5 C9 C10 107.4(10) . .
F15 C10 F14 107.3(11) . .
F15 C10 F13 108.6(10) . .
F14 C10 F13 104.7(11) . .
F15 C10 C9 112.5(11) . .
F14 C10 C9 112.9(10) . .
F13 C10 C9 110.5(11) . .
F13B C10B F15B 108.1(11) . .
F13B C10B F14B 108.0(11) . .
F15B C10B F14B 106.4(11) . .
F13B C10B C9B 110.5(12) . .
F15B C10B C9B 112.2(11) . .
F14B C10B C9B 111.4(10) . .
O6 C11 C12 106.6(10) . .
O6B C11B C12B 109.0(10) . .
F16 C12 F18 108.5(12) . .
F16 C12 F17 107.0(13) . .
F18 C12 F17 107.6(12) . .
F16 C12 C11 112.8(12) . .
F18 C12 C11 109.1(11) . .
F17 C12 C11 111.7(12) . .
F17B C12B F18B 107.7(12) . .
F17B C12B F16F 107.8(13) . .
F18B C12B F16F 107.3(12) . .
F17B C12B C11B 113.4(12) . .
F18B C12B C11B 109.8(12) . .
F16F C12B C11B 110.5(12) . .
O7B C13B C14B 107.5(11) . .
O7 C13 C14 110.3(12) . .
F20B C14B F19B 106.8(13) . .
F20B C14B F21B 109.2(13) . .
F19B C14B F21B 105.4(11) . .
F20B C14B C13B 114.6(12) . .
F19B C14B C13B 111.8(12) . .
F21B C14B C13B 108.7(12) . .
F20 C14 F19 107.1(13) . .
F20 C14 F21 104.9(14) . .
F19 C14 F21 107.8(14) . .
F20 C14 C13 114.8(14) . .
F19 C14 C13 109.7(14) . .
F21 C14 C13 112.1(12) . .
O8 C15 C16 110.1(10) . .
C16B C15B O8B 109.1(11) . .
F24 C16 F23 109.0(11) . .
F24 C16 F22 107.0(12) . .
F23 C16 F22 105.6(13) . .
F24 C16 C15 110.2(12) . .
F23 C16 C15 112.6(12) . .
F22 C16 C15 112.1(12) . .
F24B C16B F22B 101.9(19) . .
F24B C16B F23B 107.8(15) . .
F22B C16B F23B 109.2(15) . .
F24B C16B C15B 112.8(17) . .
F22B C16B C15B 111.8(17) . .
F23B C16B C15B 112.7(13) . .
N100 C100 Rh1 171.8(10) . .
C104 C101 N100 110.9(15) . .
C104 C101 C102 111.5(15) . .
N100 C101 C102 109.0(11) . .
C104 C101 C103 111.1(15) . .
N100 C101 C103 106.1(10) . .
C102 C101 C103 108.0(16) . .
N200 C200 Rh1B 167.8(9) . .
C203 C201 N200 99.2(14) . .
C203 C201 C204 113.5(13) . .
N200 C201 C204 109.0(10) . .
C203 C201 C202 115.9(13) . .
N200 C201 C202 105.3(11) . .
C204 C201 C202 112.6(14) . .
C2S Cl3S C2S 63.9(19) 2_546 .

loop_
_geom_bond_atom_site_label_1
_geom_bond_atom_site_label_2
_geom_bond_distance
_geom_bond_site_symmetry_2
Pt1 P1 2.307(3) .
Pt1 P4 2.312(3) .
Pt1 Br4 2.4797(14) .
Pt1 Br5 2.4845(13) .
Pt1 Br1 2.6405(13) .
Pt1 Rh1 2.7407(10) .
Pt1B P4B 2.312(3) .
Pt1B P1B 2.315(3) .
Pt1B Br4B 2.4803(15) .
Pt1B Br5B 2.4850(13) .
Pt1B Br1B 2.6370(13) .
Pt1B Rh1B 2.7458(11) .
Rh1 C100 1.922(12) .
Rh1 P3 2.300(3) .
Rh1 P2 2.304(3) .
Rh1 Br3 2.5281(15) .
Rh1 Br2 2.5328(14) .
Rh1B C200 1.944(11) .
Rh1B P2B 2.303(3) .
Rh1B P3B 2.315(3) .
Rh1B Br3B 2.5203(15) .
Rh1B Br2B 2.5391(15) .
P1 O2 1.584(8) .
P1 O1 1.596(9) .
P1 N1 1.662(10) .
P1B O2B 1.585(8) .
P1B O1B 1.592(8) .
P1B N1B 1.673(10) .
P2 O4 1.585(8) .
P2 O3 1.586(8) .
P2 N1 1.690(10) .
P2B O4B 1.577(9) .
P2B O3B 1.599(8) .
P2B N1B 1.690(10) .
P3B O5B 1.604(8) .
P3B O6B 1.605(8) .
P3B N2B 1.681(10) .
P3 O6 1.597(8) .
P3 O5 1.600(8) .
P3 N2 1.684(10) .
P4 O7 1.588(8) .
P4 O8 1.600(8) .
P4 N2 1.669(10) .
P4B O8B 1.582(8) .
P4B O7B 1.593(9) .
P4B N2B 1.675(10) .
O1B C1B 1.432(14) .
O1 C1 1.447(14) .
O2 C3 1.444(13) .
O2B C3B 1.427(14) .
O3 C5 1.431(13) .
O3B C5B 1.421(14) .
O4 C7 1.394(16) .
O4B C7B 1.31(2) .
O5 C9 1.404(14) .
O5B C9B 1.421(14) .
O6 C11 1.458(14) .
O6B C11B 1.431(14) .
O7 C13 1.441(15) .
O7B C13B 1.426(15) .
O8B C15B 1.449(14) .
O8 C15 1.434(13) .
N1 C17 1.500(14) .
N1B C17B 1.488(15) .
N2B C18B 1.495(14) .
N2 C18 1.500(14) .
N100 C100 1.175(15) .
N100 C101 1.440(17) .
N200 C200 1.149(15) .
N200 C201 1.480(16) .
C1 C2 1.501(18) .
C1B C2B 1.46(2) .
C1S Cl2S 1.765(11) .
C1S Cl1S 1.774(12) .
C2 F3 1.326(14) .
C2 F2 1.333(15) .
C2 F1 1.340(16) .
C2B F2B 1.26(2) .
C2B F1B 1.33(2) .
C2B F3B 1.344(17) .
C2S Cl3S 1.74(3) 2_546
C2S Cl3S 1.766(17) .
C2S C2S 1.86(7) 2_546
C3 C4 1.503(16) .
C3B C4B 1.509(17) .
C4 F4 1.329(14) .
C4 F5 1.347(14) .
C4 F6 1.352(14) .
C4B F4B 1.344(16) .
C4B F5B 1.347(15) .
C4B F6B 1.347(15) .
C5 C6 1.497(17) .
C5B C6B 1.524(19) .
C6 F9 1.322(16) .
C6 F7 1.339(15) .
C6 F8 1.344(14) .
C6B F9B 1.308(18) .
C6B F8B 1.346(16) .
C6B F7B 1.355(17) .
C7 C8 1.48(2) .
C7B C8B 1.39(2) .
C8 F10 1.294(18) .
C8 F12 1.301(19) .
C8 F11 1.304(19) .
C8B F10B 1.236(18) .
C8B F11B 1.242(18) .
C8B F12B 1.313(17) .
C9B C10B 1.501(18) .
C9 C10 1.495(17) .
C10 F15 1.310(15) .
C10 F14 1.362(15) .
C10 F13 1.367(15) .
C10B F13B 1.332(16) .
C10B F15B 1.336(16) .
C10B F14B 1.345(15) .
C11 C12 1.538(17) .
C11B C12B 1.494(18) .
C12 F16 1.323(18) .
C12 F18 1.333(16) .
C12 F17 1.342(18) .
C12B F17B 1.295(18) .
C12B F18B 1.340(15) .
C12B F16F 1.351(18) .
C13B C14B 1.501(17) .
C13 C14 1.45(2) .
C14B F20B 1.296(16) .
C14B F19B 1.333(18) .
C14B F21B 1.345(17) .
C14 F20 1.345(19) .
C14 F19 1.345(18) .
C14 F21 1.362(19) .
C15 C16 1.480(19) .
C15B C16B 1.43(2) .
C16 F24 1.328(16) .
C16 F23 1.329(18) .
C16 F22 1.362(17) .
C16B F24B 1.28(2) .
C16B F22B 1.28(2) .
C16B F23B 1.327(16) .
C101 C104 1.36(2) .
C101 C102 1.53(2) .
C101 C103 1.55(2) .
C201 C203 1.27(2) .
C201 C204 1.503(19) .
C201 C202 1.55(2) .
Cl3S C2S 1.74(3) 2_546
